data_1555246
loop_
_publ_author_name
'Yu, Zhunzhun'
'Li, Yongfeng'
'Zhang, Peichao'
'Liu, Lu'
'Zhang, Junliang'

_publ_section_title
;
 Ligand and counteranion enabled regiodivergent C-H bond functionalization
 of naphthols with \a-aryl-\a-diazoesters.
;
_journal_issue 26
_journal_name_full 'Chemical science'
_journal_page_first 6553
_journal_page_last 6559
_journal_paper_doi 10.1039/c9sc01657k
_journal_volume 10
_journal_year 2019
_chemical_formula_sum 'C21 H19 Br O3'
_chemical_formula_weight 399.27
_space_group_IT_number 14
_space_group_name_Hall '-P 2ybc'
_space_group_name_H-M_alt 'P 1 21/c 1'
_symmetry_cell_setting monoclinic
_symmetry_space_group_name_H-M 'P 1 21/c 1'
_atom_sites_solution_hydrogens geom
_atom_sites_solution_primary direct
_atom_sites_solution_secondary difmap
_audit_creation_method SHELXL-97
_audit_update_record
;
2018-02-07 deposited with the CCDC.	2019-05-27 downloaded from the CCDC.
;
_cell_angle_alpha 90.00
_cell_angle_beta 114.173(5)
_cell_angle_gamma 90.00
_cell_formula_units_Z 4
_cell_length_a 9.2815(13)
_cell_length_b 26.184(4)
_cell_length_c 8.2635(13)
_cell_measurement_reflns_used 4830
_cell_measurement_temperature 296(2)
_cell_measurement_theta_max 22.7
_cell_measurement_theta_min 2.53
_cell_volume 1832.2(5)
_computing_structure_refinement 'SHELXL-97 (Sheldrick, 2008)'
_computing_structure_solution 'SHELXS-97 (Sheldrick, 2008)'
_diffrn_ambient_temperature 296(2)
_diffrn_measured_fraction_theta_full 0.988
_diffrn_measured_fraction_theta_max 0.988
_diffrn_measurement_device_type 'Bruker Apex II CCD'
_diffrn_radiation_monochromator graphite
_diffrn_radiation_source 'fine-focus sealed tube'
_diffrn_radiation_type MoK\a
_diffrn_radiation_wavelength 0.71073
_diffrn_reflns_av_R_equivalents 0.0687
_diffrn_reflns_av_sigmaI/netI 0.0505
_diffrn_reflns_limit_h_max 11
_diffrn_reflns_limit_h_min -11
_diffrn_reflns_limit_k_max 29
_diffrn_reflns_limit_k_min -31
_diffrn_reflns_limit_l_max 9
_diffrn_reflns_limit_l_min -9
_diffrn_reflns_number 20367
_diffrn_reflns_theta_full 25.00
_diffrn_reflns_theta_max 25.00
_diffrn_reflns_theta_min 1.56
_exptl_absorpt_coefficient_mu 2.260
_exptl_absorpt_correction_T_max 0.5703
_exptl_absorpt_correction_T_min 0.4363
_exptl_absorpt_correction_type multi-scan
_exptl_absorpt_process_details sadabs
_exptl_crystal_colour colorless
_exptl_crystal_density_diffrn 1.447
_exptl_crystal_density_method 'not measured'
_exptl_crystal_description block
_exptl_crystal_F_000 816
_exptl_crystal_size_max 0.44
_exptl_crystal_size_mid 0.40
_exptl_crystal_size_min 0.28
_refine_diff_density_max 2.036
_refine_diff_density_min -0.744
_refine_diff_density_rms 0.127
_refine_ls_extinction_method none
_refine_ls_goodness_of_fit_ref 1.049
_refine_ls_hydrogen_treatment constr
_refine_ls_matrix_type full
_refine_ls_number_parameters 226
_refine_ls_number_reflns 3185
_refine_ls_number_restraints 0
_refine_ls_restrained_S_all 1.049
_refine_ls_R_factor_all 0.1079
_refine_ls_R_factor_gt 0.0870
_refine_ls_shift/su_max 0.000
_refine_ls_shift/su_mean 0.000
_refine_ls_structure_factor_coef Fsqd
_refine_ls_weighting_details 'calc w=1/[\s^2^(Fo^2^)+(0.1714P)^2^+2.1324P] where P=(Fo^2^+2Fc^2^)/3'
_refine_ls_weighting_scheme calc
_refine_ls_wR_factor_gt 0.2372
_refine_ls_wR_factor_ref 0.2576
_reflns_number_gt 2327
_reflns_number_total 3185
_reflns_threshold_expression >2sigma(I)
_cod_data_source_file c9sc01657k2.cif
_cod_data_source_block z_CCDC1
_cod_depositor_comments
;
The following automatic conversions were performed:

data item '_symmetry_cell_setting' value 'Monoclinic' was changed to
'monoclinic' in accordance with the
/home/saulius/struct/COD-crude-data/automatic-downloads/DataCite-retrospective/RSC/depositions/lib/dictionaries/cif_core.dic
dictionary named 'cif_core.dic' version 2.4.2 last updated on
2011-04-26.

Automatic conversion script
Id: cif_fix_values 6909 2019-04-08 15:41:33Z antanas 
;
_cod_original_sg_symbol_H-M P2(1)/c
_cod_database_code 1555246

loop_
_symmetry_equiv_pos_as_xyz
'x, y, z'
'-x, y+1/2, -z+1/2'
'-x, -y, -z'
'x, -y-1/2, z-1/2'

loop_
_atom_site_label
_atom_site_type_symbol
_atom_site_fract_x
_atom_site_fract_y
_atom_site_fract_z
_atom_site_U_iso_or_equiv
_atom_site_adp_type
_atom_site_occupancy
_atom_site_symmetry_multiplicity
_atom_site_calc_flag
_atom_site_refinement_flags
Br1 Br 0.61791(9) 0.21453(3) 0.09334(11) 0.0792(4) Uani 1 1 d .
O1 O 0.0986(5) 0.46971(17) -0.3671(6) 0.0653(12) Uani 1 1 d .
H1A H 0.1458 0.4970 -0.3517 0.098 Uiso 1 1 calc R
O2 O -0.1617(5) 0.41047(17) -0.3620(5) 0.0527(10) Uani 1 1 d .
O3 O -0.2015(5) 0.43025(16) -0.6410(5) 0.0503(10) Uani 1 1 d .
C1 C 0.4066(6) 0.3562(2) -0.0792(7) 0.0420(12) Uani 1 1 d .
C2 C 0.5123(7) 0.3172(3) 0.0181(8) 0.0525(15) Uani 1 1 d .
H2A H 0.6051 0.3254 0.1151 0.063 Uiso 1 1 calc R
C3 C 0.4766(7) 0.2680(3) -0.0319(9) 0.0546(15) Uani 1 1 d .
C4 C 0.3377(7) 0.2538(2) -0.1754(9) 0.0553(15) Uani 1 1 d .
H4A H 0.3159 0.2196 -0.2060 0.066 Uiso 1 1 calc R
C5 C 0.2344(7) 0.2910(2) -0.2699(8) 0.0460(13) Uani 1 1 d .
H5A H 0.1422 0.2817 -0.3659 0.055 Uiso 1 1 calc R
C6 C 0.2639(6) 0.3432(2) -0.2257(7) 0.0386(12) Uani 1 1 d .
C7 C 0.1575(6) 0.3830(2) -0.3207(7) 0.0388(12) Uani 1 1 d .
C8 C 0.2006(6) 0.4324(2) -0.2716(7) 0.0439(13) Uani 1 1 d .
C9 C 0.3417(7) 0.4451(2) -0.1286(8) 0.0489(14) Uani 1 1 d .
H9A H 0.3659 0.4792 -0.0980 0.059 Uiso 1 1 calc R
C10 C 0.4445(6) 0.4077(2) -0.0334(7) 0.0459(13) Uani 1 1 d .
H10A H 0.5388 0.4163 0.0609 0.055 Uiso 1 1 calc R
C11 C 0.0185(6) 0.3578(2) -0.6462(7) 0.0423(12) Uani 1 1 d .
C12 C 0.1091(8) 0.3877(3) -0.7058(9) 0.0626(17) Uani 1 1 d .
H12A H 0.1678 0.4147 -0.6372 0.075 Uiso 1 1 calc R
C13 C 0.1121(10) 0.3773(3) -0.8670(11) 0.072(2) Uani 1 1 d .
H13A H 0.1736 0.3973 -0.9069 0.087 Uiso 1 1 calc R
C14 C 0.0261(10) 0.3378(4) -0.9703(10) 0.073(2) Uani 1 1 d .
H14A H 0.0283 0.3313 -1.0799 0.088 Uiso 1 1 calc R
C15 C -0.0615(9) 0.3085(3) -0.9119(9) 0.0618(17) Uani 1 1 d .
H15A H -0.1214 0.2819 -0.9821 0.074 Uiso 1 1 calc R
C16 C -0.0626(7) 0.3176(2) -0.7493(7) 0.0471(13) Uani 1 1 d .
H16A H -0.1197 0.2960 -0.7079 0.056 Uiso 1 1 calc R
C17 C 0.0018(6) 0.3692(2) -0.4746(7) 0.0392(12) Uani 1 1 d .
H17A H -0.0327 0.3371 -0.4404 0.047 Uiso 1 1 calc R
C18 C -0.1303(6) 0.4075(2) -0.5038(7) 0.0421(13) Uani 1 1 d .
C19 C -0.2754(8) 0.4491(3) -0.3626(10) 0.0627(18) Uani 1 1 d .
H19A H -0.2696 0.4787 -0.4326 0.075 Uiso 1 1 calc R
C20 C -0.2231(13) 0.4646(5) -0.1706(14) 0.113(4) Uani 1 1 d .
H20A H -0.1182 0.4785 -0.1272 0.170 Uiso 1 1 calc R
H20B H -0.2239 0.4353 -0.1013 0.170 Uiso 1 1 calc R
H20C H -0.2940 0.4900 -0.1613 0.170 Uiso 1 1 calc R
C21 C -0.4410(10) 0.4268(4) -0.4432(15) 0.092(3) Uani 1 1 d .
H21A H -0.4677 0.4178 -0.5647 0.137 Uiso 1 1 calc R
H21B H -0.5150 0.4516 -0.4375 0.137 Uiso 1 1 calc R
H21C H -0.4450 0.3968 -0.3782 0.137 Uiso 1 1 calc R

loop_
_atom_site_aniso_label
_atom_site_aniso_U_11
_atom_site_aniso_U_22
_atom_site_aniso_U_33
_atom_site_aniso_U_23
_atom_site_aniso_U_13
_atom_site_aniso_U_12
Br1 0.0583(5) 0.0484(5) 0.1031(7) 0.0194(3) 0.0047(4) 0.0142(3)
O1 0.049(2) 0.036(2) 0.077(3) 0.0096(19) -0.008(2) 0.0013(19)
O2 0.051(2) 0.052(3) 0.058(2) 0.0024(19) 0.0245(19) 0.0116(19)
O3 0.039(2) 0.046(2) 0.051(2) 0.0062(17) 0.0032(18) 0.0021(17)
C1 0.033(3) 0.041(3) 0.046(3) 0.002(2) 0.010(2) 0.003(2)
C2 0.032(3) 0.058(4) 0.052(3) 0.008(3) 0.002(2) 0.006(3)
C3 0.038(3) 0.046(4) 0.068(4) 0.012(3) 0.010(3) 0.006(3)
C4 0.052(3) 0.034(3) 0.072(4) -0.002(3) 0.017(3) 0.001(3)
C5 0.036(3) 0.038(3) 0.053(3) 0.003(2) 0.008(2) 0.005(2)
C6 0.033(3) 0.033(3) 0.044(3) 0.001(2) 0.010(2) -0.001(2)
C7 0.031(3) 0.035(3) 0.043(3) 0.002(2) 0.008(2) 0.000(2)
C8 0.039(3) 0.031(3) 0.051(3) 0.004(2) 0.008(2) 0.003(2)
C9 0.043(3) 0.039(3) 0.053(3) -0.005(2) 0.009(2) -0.007(3)
C10 0.035(3) 0.038(3) 0.052(3) -0.003(2) 0.005(2) -0.002(2)
C11 0.033(3) 0.045(3) 0.043(3) 0.003(2) 0.010(2) 0.003(2)
C12 0.058(4) 0.069(5) 0.062(4) 0.000(3) 0.026(3) -0.017(3)
C13 0.073(5) 0.078(5) 0.080(5) 0.011(4) 0.045(4) -0.002(4)
C14 0.081(5) 0.086(6) 0.055(4) 0.001(4) 0.030(4) 0.020(4)
C15 0.061(4) 0.066(5) 0.051(4) -0.009(3) 0.016(3) 0.008(3)
C16 0.037(3) 0.044(3) 0.053(3) -0.003(2) 0.012(2) 0.002(2)
C17 0.035(3) 0.034(3) 0.041(3) 0.001(2) 0.008(2) -0.007(2)
C18 0.031(3) 0.038(3) 0.052(3) -0.003(2) 0.011(2) -0.006(2)
C19 0.065(4) 0.044(4) 0.089(5) 0.000(3) 0.041(4) 0.014(3)
C20 0.118(9) 0.121(9) 0.113(7) -0.038(7) 0.059(7) 0.016(7)
C21 0.056(5) 0.080(6) 0.147(8) -0.007(5) 0.050(5) 0.006(4)

loop_
_atom_type_symbol
_atom_type_description
_atom_type_scat_dispersion_real
_atom_type_scat_dispersion_imag
_atom_type_scat_source
C C 0.0033 0.0016 'International Tables Vol C Tables 4.2.6.8 and 6.1.1.4'
H H 0.0000 0.0000 'International Tables Vol C Tables 4.2.6.8 and 6.1.1.4'
O O 0.0106 0.0060 'International Tables Vol C Tables 4.2.6.8 and 6.1.1.4'
Br Br -0.2901 2.4595 'International Tables Vol C Tables 4.2.6.8 and 6.1.1.4'

loop_
_geom_angle_atom_site_label_1
_geom_angle_atom_site_label_2
_geom_angle_atom_site_label_3
_geom_angle
C8 O1 H1A 109.5
C18 O2 C19 117.3(5)
C10 C1 C2 120.0(5)
C10 C1 C6 120.2(5)
C2 C1 C6 119.9(5)
C3 C2 C1 119.2(5)
C3 C2 H2A 120.4
C1 C2 H2A 120.4
C2 C3 C4 122.5(6)
C2 C3 Br1 120.3(4)
C4 C3 Br1 117.2(5)
C5 C4 C3 118.9(6)
C5 C4 H4A 120.6
C3 C4 H4A 120.6
C4 C5 C6 121.8(5)
C4 C5 H5A 119.1
C6 C5 H5A 119.1
C5 C6 C1 117.8(5)
C5 C6 C7 123.2(5)
C1 C6 C7 119.0(5)
C8 C7 C6 118.4(5)
C8 C7 C17 122.3(5)
C6 C7 C17 119.3(5)
O1 C8 C7 117.2(5)
O1 C8 C9 120.4(5)
C7 C8 C9 122.4(5)
C10 C9 C8 120.4(6)
C10 C9 H9A 119.8
C8 C9 H9A 119.8
C9 C10 C1 119.5(5)
C9 C10 H10A 120.2
C1 C10 H10A 120.2
C16 C11 C12 118.3(6)
C16 C11 C17 119.3(5)
C12 C11 C17 122.3(5)
C13 C12 C11 119.5(7)
C13 C12 H12A 120.3
C11 C12 H12A 120.3
C14 C13 C12 121.1(7)
C14 C13 H13A 119.4
C12 C13 H13A 119.4
C15 C14 C13 119.4(7)
C15 C14 H14A 120.3
C13 C14 H14A 120.3
C14 C15 C16 120.2(7)
C14 C15 H15A 119.9
C16 C15 H15A 119.9
C11 C16 C15 121.4(6)
C11 C16 H16A 119.3
C15 C16 H16A 119.3
C11 C17 C18 111.3(4)
C11 C17 C7 113.6(4)
C18 C17 C7 113.6(4)
C11 C17 H17A 105.8
C18 C17 H17A 105.8
C7 C17 H17A 105.8
O3 C18 O2 124.6(5)
O3 C18 C17 124.6(5)
O2 C18 C17 110.6(5)
O2 C19 C20 105.1(6)
O2 C19 C21 109.5(6)
C20 C19 C21 113.3(7)
O2 C19 H19A 109.6
C20 C19 H19A 109.6
C21 C19 H19A 109.6
C19 C20 H20A 109.5
C19 C20 H20B 109.5
H20A C20 H20B 109.5
C19 C20 H20C 109.5
H20A C20 H20C 109.5
H20B C20 H20C 109.5
C19 C21 H21A 109.5
C19 C21 H21B 109.5
H21A C21 H21B 109.5
C19 C21 H21C 109.5
H21A C21 H21C 109.5
H21B C21 H21C 109.5

loop_
_geom_bond_atom_site_label_1
_geom_bond_atom_site_label_2
_geom_bond_distance
Br1 C3 1.907(6)
O1 C8 1.365(7)
O1 H1A 0.8200
O2 C18 1.321(7)
O2 C19 1.461(7)
O3 C18 1.209(7)
C1 C10 1.406(8)
C1 C2 1.416(8)
C1 C6 1.422(7)
C2 C3 1.354(10)
C2 H2A 0.9300
C3 C4 1.398(9)
C4 C5 1.366(8)
C4 H4A 0.9300
C5 C6 1.411(8)
C5 H5A 0.9300
C6 C7 1.430(7)
C7 C8 1.365(8)
C7 C17 1.527(7)
C8 C9 1.399(8)
C9 C10 1.369(8)
C9 H9A 0.9300
C10 H10A 0.9300
C11 C16 1.371(8)
C11 C12 1.378(9)
C11 C17 1.518(8)
C12 C13 1.371(10)
C12 H12A 0.9300
C13 C14 1.370(12)
C13 H13A 0.9300
C14 C15 1.343(11)
C14 H14A 0.9300
C15 C16 1.370(9)
C15 H15A 0.9300
C16 H16A 0.9300
C17 C18 1.526(8)
C17 H17A 0.9800
C19 C20 1.513(12)
C19 C21 1.521(11)
C19 H19A 0.9800
C20 H20A 0.9600
C20 H20B 0.9600
C20 H20C 0.9600
C21 H21A 0.9600
C21 H21B 0.9600
C21 H21C 0.9600

loop_
_geom_torsion_atom_site_label_1
_geom_torsion_atom_site_label_2
_geom_torsion_atom_site_label_3
_geom_torsion_atom_site_label_4
_geom_torsion
C10 C1 C2 C3 -177.6(5)
C6 C1 C2 C3 0.9(8)
C1 C2 C3 C4 -0.8(9)
C1 C2 C3 Br1 178.9(5)
C2 C3 C4 C5 0.5(10)
Br1 C3 C4 C5 -179.2(5)
C3 C4 C5 C6 -0.4(10)
C4 C5 C6 C1 0.6(9)
C4 C5 C6 C7 -179.3(5)
C10 C1 C6 C5 177.7(5)
C2 C1 C6 C5 -0.8(8)
C10 C1 C6 C7 -2.4(8)
C2 C1 C6 C7 179.1(5)
C5 C6 C7 C8 -177.3(5)
C1 C6 C7 C8 2.8(8)
C5 C6 C7 C17 1.7(8)
C1 C6 C7 C17 -178.2(5)
C6 C7 C8 O1 178.5(5)
C17 C7 C8 O1 -0.5(8)
C6 C7 C8 C9 -2.3(9)
C17 C7 C8 C9 178.7(5)
O1 C8 C9 C10 -179.6(6)
C7 C8 C9 C10 1.2(9)
C8 C9 C10 C1 -0.6(9)
C2 C1 C10 C9 179.8(5)
C6 C1 C10 C9 1.3(8)
C16 C11 C12 C13 1.8(10)
C17 C11 C12 C13 -176.2(6)
C11 C12 C13 C14 0.2(12)
C12 C13 C14 C15 -0.7(12)
C13 C14 C15 C16 -1.0(11)
C12 C11 C16 C15 -3.5(9)
C17 C11 C16 C15 174.6(5)
C14 C15 C16 C11 3.1(10)
C16 C11 C17 C18 -92.0(6)
C12 C11 C17 C18 85.9(7)
C16 C11 C17 C7 138.2(5)
C12 C11 C17 C7 -43.8(7)
C8 C7 C17 C11 98.8(6)
C6 C7 C17 C11 -80.1(6)
C8 C7 C17 C18 -29.8(7)
C6 C7 C17 C18 151.3(5)
C19 O2 C18 O3 -9.0(8)
C19 O2 C18 C17 174.4(5)
C11 C17 C18 O3 -7.4(7)
C7 C17 C18 O3 122.4(6)
C11 C17 C18 O2 169.3(4)
C7 C17 C18 O2 -60.9(6)
C18 O2 C19 C20 -148.9(7)
C18 O2 C19 C21 89.1(7)
